data_2106512
loop_
_publ_author_name
'Gustafsson, T.'
'Lundgren, J.O.'
'Olovsson, I.'

_publ_section_title
;
 Hydrogen bond studies. CXXXIX. The structure of Cr4 H2 (S O4)7 (H2 O)24
;
_journal_name_full 'Acta Crystallographica B (24,1968-38,1982)'
_journal_page_first 1323
_journal_page_last 1326
_journal_volume 36
_journal_year 1980
_chemical_formula_sum 'Cr4 H50 O52 S7'
_chemical_name_systematic 'Cr4 H2 (S O4)7 (H2 O)24'
_space_group_IT_number 2
_symmetry_space_group_name_Hall '-P 1'
_symmetry_space_group_name_H-M 'P -1'
_cell_angle_alpha 108.389
_cell_angle_beta 70.409
_cell_angle_gamma 112.628
_cell_formula_units_Z 1
_cell_length_a 12.6133
_cell_length_b 13.2496
_cell_length_c 7.4017
_cell_volume 1050.645
_citation_journal_id_ASTM ACBCAR
_cod_data_source_file Gustafsson_ACBCAR_1980_73.cif
_cod_data_source_block H50Cr4O52S7
_cod_original_cell_volume 1050.646
_cod_original_formula_sum 'H50 Cr4 O52 S7'
_cod_database_code 2106512

loop_
_symmetry_equiv_pos_as_xyz
x,y,z
-x,-y,-z

loop_
_atom_site_label
_atom_site_type_symbol
_atom_site_fract_x
_atom_site_fract_y
_atom_site_fract_z
_atom_site_occupancy
_atom_site_U_iso_or_equiv
O27 O-2 0.3459 0.7347 0.4331 1 0.0
O21 O-2 0.4436 0.5665 0.2066 1 0.0
O10 O-2 0.3562 0.3699 0.3096 1 0.0
O28 O-2 0.4346 0.1308 0.4948 1 0.0
H15 H+1 0.933 0.78 0.375 1 0.0
H3 H+1 0.876 0.848 0.055 1 0.0
H23 H+1 0.654 0.912 0.408 1 0.0
O3 O-2 0.569 0.0283 0.1305 0.5 0.0
O15 O-2 0.8412 0.0044 0.4314 1 0.0
O16 O-2 0.877 0.2028 0.4625 1 0.0
O9 O-2 0.2304 0.2041 0.1396 1 0.0
O4 O-2 0.4684 0.8972 -0.1108 0.5 0.0
O6 O-2 0.8773 0.5394 0.0735 1 0.0
H9 H+1 0.417 0.544 0.125 1 0.0
S1 S+6 0.5 0 0 1 0.0
H12 H+1 0.076 -0.026 0.245 1 0.0
H2 H+1 0.726 0.114 -0.34 1 0.0
H21 H+1 0.498 0.336 0.352 1 0.0
S4 S+6 0.82139 0.08805 0.36644 1 0.0
O17 O-2 0.2223 0.828 0.0003 1 0.0
H1 H+1 0.799 0.206 0.061 1 0.0
H19 H+1 0.905 0.575 0.486 1 0.0
H11 H+1 0.175 0.029 0.187 1 0.0
H4 H+1 0.905 0.934 0.227 1 0.0
O5 O-2 0.676 0.4925 0.0573 1 0.0
O24 O-2 0.0167 0.7737 0.2735 1 0.0
Cr1 Cr+3 0.07056 0.8487 0.05533 1 0.0
O12 O-2 0.1961 0.2403 0.4881 1 0.0
O14 O-2 0.6956 0.0677 0.3959 1 0.0
H17 H+1 0.883 0.478 0.231 1 0.0
H18 H+1 0.065 0.573 0.328 1 0.0
O19 O-2 0.9855 0.2998 0.1183 1 0.0
O7 O-2 0.7347 0.3651 0.1375 1 0.0
S2 S+6 0.77322 0.44771 0.01855 1 0.0
H6 H+1 0.015 0.25 0.098 1 0.0
H8 H+1 0.605 0.782 0.06 1 0.0
H24 H+1 0.443 0.14 0.408 1 0.0
O25 O-2 0.9592 0.5403 0.348 1 0.0
H16 H+1 0.071 0.79 0.303 1 0.0
S3 S+6 0.23496 0.29284 0.31892 1 0.0
H10 H+1 0.411 0.518 0.259 1 0.0
Cr2 Cr+3 0.50504 0.71823 0.35655 1 0.0
H7 H+1 0.515 0.799 0.098 1 0.0
O2 O-2 0.5604 0.0867 -0.1331 0.5 0.0
O1 O-2 0.3858 0.0219 0.1224 0.5 0.0
H22 H+1 0.34 0.796 0.517 1 0.0
H20 H+1 0.607 0.341 0.299 1 0.0
O18 O-2 0.9085 0.8533 0.1245 1 0.0
O22 O-2 0.1216 -0.0049 0.2348 1 0.0
O20 O-2 0.5465 0.7778 0.1219 1 0.0
H5 H+1 0.024 0.35 0.046 1 0.0
O23 O-2 0.6602 0.6949 0.2744 1 0.0
O13 O-2 0.88 0.0714 0.1491 1 0.0
H14 H+1 0.683 0.712 0.334 1 0.0
H13 H+1 0.638 0.653 0.247 1 0.0
O11 O-2 0.1549 0.3544 0.3389 1 0.0
O26 O-2 0.5332 0.3442 0.4116 1 0.0
O8 O-2 0.1934 0.6022 0.1913 1 0.0
